data_4134941
loop_
_publ_author_name
'Ryan, Austin J.'
'Balasubramani, Sreeganesh'
'Ziller, Joseph W.'
'Furche, Filipp'
'Evans, William J.'

_publ_section_title
;
 Formation of the End-on Bound Lanthanide Dinitrogen Complexes,
 [(R2N)3Ln-N=N-Ln(NR2)3]2-, from Divalent [(R2N)3Ln]1- Salts (R = SiMe3).
;
_journal_name_full 'Journal of the American Chemical Society'
_journal_paper_doi 10.1021/jacs.0c01021
_journal_year 2020
_chemical_formula_sum 'C48 H120 Gd K N4 O6 Si8'
_chemical_formula_weight 1270.54
_space_group_crystal_system monoclinic
_space_group_IT_number 15
_space_group_name_Hall '-C 2yc'
_space_group_name_H-M_alt 'C 1 2/c 1'
_atom_sites_solution_hydrogens geom
_atom_sites_solution_primary 'dual space'
_atom_sites_solution_secondary difmap
_audit_creation_method SHELXL-2014/7
_cell_angle_alpha 90
_cell_angle_beta 90.8796(17)
_cell_angle_gamma 90
_cell_formula_units_Z 8
_cell_length_a 26.421(3)
_cell_length_b 30.378(4)
_cell_length_c 17.244(2)
_cell_measurement_reflns_used 9883
_cell_measurement_temperature 133(2)
_cell_measurement_theta_max 28.68
_cell_measurement_theta_min 2.56
_cell_volume 13839(3)
_computing_cell_refinement 'Bruker SAINT 8.34a, 2013'
_computing_data_collection 'Bruker APEX2 2014.11-0, 2014'
_computing_data_reduction 'Bruker SAINT 8.34a, 2013'
_computing_molecular_graphics 'Bruker SHELXTL'
_computing_publication_material 'Bruker SHELXTL'
_computing_structure_refinement 'SHELXL-2014/7 (Sheldrick, 2014)'
_computing_structure_solution 'Bruker SHELXTL 2014/4'
_diffrn_ambient_temperature 133(2)
_diffrn_measured_fraction_theta_full 1.000
_diffrn_measured_fraction_theta_max 0.935
_diffrn_measurement_device_type 'Bruker SMART APEX II CCD'
_diffrn_measurement_method '\f and \w scans'
_diffrn_radiation_type MoK\a
_diffrn_radiation_wavelength 0.71073
_diffrn_reflns_av_R_equivalents 0.0282
_diffrn_reflns_av_unetI/netI 0.0237
_diffrn_reflns_Laue_measured_fraction_full 1.000
_diffrn_reflns_Laue_measured_fraction_max 0.935
_diffrn_reflns_limit_h_max 35
_diffrn_reflns_limit_h_min -34
_diffrn_reflns_limit_k_max 40
_diffrn_reflns_limit_k_min -39
_diffrn_reflns_limit_l_max 23
_diffrn_reflns_limit_l_min -23
_diffrn_reflns_number 82756
_diffrn_reflns_point_group_measured_fraction_full 1.000
_diffrn_reflns_point_group_measured_fraction_max 0.935
_diffrn_reflns_theta_full 25.500
_diffrn_reflns_theta_max 28.868
_diffrn_reflns_theta_min 1.341
_diffrn_source 'fine-focus sealed tube'
_exptl_absorpt_coefficient_mu 1.198
_exptl_absorpt_correction_T_max 0.7458
_exptl_absorpt_correction_T_min 0.6444
_exptl_absorpt_correction_type multi-scan
_exptl_absorpt_process_details 'Bruker SADABS 2014/5'
_exptl_crystal_colour colourless
_exptl_crystal_density_diffrn 1.220
_exptl_crystal_description irreg
_exptl_crystal_F_000 5432
_exptl_crystal_size_max 0.471
_exptl_crystal_size_mid 0.362
_exptl_crystal_size_min 0.317
_refine_diff_density_max 1.616
_refine_diff_density_min -1.168
_refine_diff_density_rms 0.119
_refine_ls_extinction_method none
_refine_ls_goodness_of_fit_ref 1.040
_refine_ls_hydrogen_treatment constr
_refine_ls_matrix_type full
_refine_ls_number_parameters 542
_refine_ls_number_reflns 17021
_refine_ls_number_restraints 0
_refine_ls_restrained_S_all 1.040
_refine_ls_R_factor_all 0.0661
_refine_ls_R_factor_gt 0.0556
_refine_ls_shift/su_max 0.002
_refine_ls_shift/su_mean 0.000
_refine_ls_structure_factor_coef Fsqd
_refine_ls_weighting_details 'w=1/[\s^2^(Fo^2^)+(0.0638P)^2^+91.7707P] where P=(Fo^2^+2Fc^2^)/3'
_refine_ls_weighting_scheme calc
_refine_ls_wR_factor_gt 0.1373
_refine_ls_wR_factor_ref 0.1452
_reflns_Friedel_coverage 0.000
_reflns_number_gt 14459
_reflns_number_total 17021
_reflns_threshold_expression 'I > 2\s(I)'
_cod_data_source_file ja0c01021_si_006.cif
_cod_data_source_block ajr57
_cod_original_sg_symbol_H-M 'C 2/c'
_cod_database_code 4134941
_shelx_shelxl_version_number 2014/7
_shelx_space_group_comment
; 
The symmetry employed for this shelxl refinement is uniquely defined 
by the following loop, which should always be used as a source of 
symmetry information in preference to the above space-group names. 
They are only intended as comments. 
;
_shelx_estimated_absorpt_t_min 0.602
_shelx_estimated_absorpt_t_max 0.703
_exptl_absorpt_special_details
; 
 Reflections not merged 
   83629 Corrected reflections written to file ajr57s.hkl 
 Estimated minimum and maximum transmission:  0.6444  0.7458 
 The ratio of these values is more reliable than their absolute values! 
 Additional spherical absorption correction applied with mu*r =  0.2000 
 Lambda/2 correction factor = 0.00150 
;

loop_
_space_group_symop_operation_xyz
'x, y, z'
'-x, y, -z+1/2'
'x+1/2, y+1/2, z'
'-x+1/2, y+1/2, -z+1/2'
'-x, -y, -z'
'x, -y, z-1/2'
'-x+1/2, -y+1/2, -z'
'x+1/2, -y+1/2, z-1/2'

loop_
_atom_site_label
_atom_site_type_symbol
_atom_site_fract_x
_atom_site_fract_y
_atom_site_fract_z
_atom_site_U_iso_or_equiv
_atom_site_adp_type
_atom_site_occupancy
_atom_site_site_symmetry_order
_atom_site_calc_flag
_atom_site_refinement_flags_posn
_atom_site_refinement_flags_adp
_atom_site_refinement_flags_occupancy
_atom_site_disorder_assembly
_atom_site_disorder_group
Gd1 Gd 0.74837(2) 0.84183(2) 0.74421(2) 0.02654(7) Uani 1 1 d . . . . .
K1 K 0.5000 1.07381(5) 0.7500 0.0517(4) Uani 1 2 d S T P G .
K2 K 1.0000 0.93377(6) 0.2500 0.0619(4) Uani 1 2 d S T P . .
Si1 Si 0.86901(4) 0.80234(5) 0.82551(8) 0.0463(3) Uani 1 1 d . . . . .
Si2 Si 0.84315(4) 0.77569(4) 0.66702(8) 0.0393(3) Uani 1 1 d . . . . .
Si3 Si 0.80541(5) 0.91524(4) 0.61464(7) 0.0421(3) Uani 1 1 d . . . . .
Si4 Si 0.70740(6) 0.88528(5) 0.55556(7) 0.0507(4) Uani 1 1 d . . . . .
Si5 Si 0.72513(5) 0.85531(6) 0.94051(8) 0.0548(4) Uani 1 1 d . . . . .
Si6 Si 0.74064(5) 0.94038(5) 0.86472(7) 0.0442(3) Uani 1 1 d . . . . .
Si7 Si 0.67703(9) 0.73960(8) 0.75172(16) 0.0352(5) Uiso 0.5 1 d . . P A 1
Si8 Si 0.61829(9) 0.82546(8) 0.74294(16) 0.0286(5) Uiso 0.5 1 d . . P A 1
Si5A Si 0.61665(10) 0.81904(9) 0.76946(18) 0.0366(6) Uiso 0.5 1 d . . P A 2
Si6A Si 0.67314(8) 0.74209(7) 0.71695(15) 0.0291(4) Uiso 0.5 1 d . . P A 2
O1 O 0.50735(15) 1.01010(13) 0.8592(2) 0.0612(10) Uiso 1 1 d . . . . .
O2 O 0.4892(2) 1.13786(18) 0.6457(3) 0.0863(14) Uiso 1 1 d . . . . .
O3 O 0.59992(17) 1.06579(15) 0.7335(3) 0.0700(11) Uiso 1 1 d . . . . .
O4A O 0.9018(5) 0.9342(4) 0.2523(7) 0.078(3) Uiso 0.5 1 d . . P B 1
O5A O 0.9958(4) 0.8640(4) 0.3494(6) 0.082(3) Uiso 0.5 1 d . . P B 1
O6A O 0.9921(4) 0.9880(4) 0.3785(6) 0.086(3) Uiso 0.5 1 d . . P B 1
O4B O 0.8999(5) 0.9341(4) 0.2227(7) 0.076(3) Uiso 0.5 1 d . . P B 2
O5B O 0.9951(4) 0.8844(3) 0.3764(6) 0.074(2) Uiso 0.5 1 d . . P B 2
O6B O 0.9970(6) 1.0119(5) 0.3237(9) 0.133(5) Uiso 0.5 1 d . . P B -1
N1 N 0.82632(12) 0.80389(11) 0.7488(2) 0.0343(7) Uani 1 1 d . . . . .
N2 N 0.75209(14) 0.88412(11) 0.62939(18) 0.0345(7) Uani 1 1 d . . . . .
N3 N 0.73835(12) 0.88395(12) 0.85715(19) 0.0342(7) Uani 1 1 d . . . . .
N4 N 0.67548(13) 0.79726(12) 0.7427(3) 0.0506(11) Uani 1 1 d . . . . .
C1 C 0.8683(2) 0.8539(2) 0.8842(3) 0.0641(16) Uani 1 1 d . . . . .
H1A H 0.8875 0.8769 0.8576 0.096 Uiso 1 1 calc R U . . .
H1B H 0.8839 0.8483 0.9352 0.096 Uiso 1 1 calc R U . . .
H1C H 0.8333 0.8637 0.8908 0.096 Uiso 1 1 calc R U . . .
C2 C 0.93733(17) 0.7977(2) 0.7972(3) 0.0562(13) Uani 1 1 d . . . . .
H2A H 0.9423 0.7703 0.7683 0.084 Uiso 1 1 calc R U . . .
H2B H 0.9588 0.7975 0.8440 0.084 Uiso 1 1 calc R U . . .
H2C H 0.9464 0.8228 0.7646 0.084 Uiso 1 1 calc R U . . .
C3 C 0.8593(2) 0.7543(3) 0.8921(4) 0.087(3) Uani 1 1 d . . . . .
H3A H 0.8251 0.7555 0.9132 0.131 Uiso 1 1 calc R U . . .
H3B H 0.8842 0.7555 0.9347 0.131 Uiso 1 1 calc R U . . .
H3C H 0.8635 0.7268 0.8632 0.131 Uiso 1 1 calc R U . . .
C4 C 0.8601(2) 0.71581(16) 0.6839(4) 0.0611(15) Uani 1 1 d . . . . .
H4A H 0.8888 0.7139 0.7204 0.092 Uiso 1 1 calc R U . . .
H4B H 0.8693 0.7022 0.6345 0.092 Uiso 1 1 calc R U . . .
H4C H 0.8309 0.7003 0.7054 0.092 Uiso 1 1 calc R U . . .
C5 C 0.89927(18) 0.79825(17) 0.6142(3) 0.0471(11) Uani 1 1 d . . . . .
H5A H 0.8989 0.8305 0.6169 0.071 Uiso 1 1 calc R U . . .
H5B H 0.8976 0.7889 0.5599 0.071 Uiso 1 1 calc R U . . .
H5C H 0.9305 0.7871 0.6385 0.071 Uiso 1 1 calc R U . . .
C6 C 0.7892(2) 0.77646(17) 0.5959(3) 0.0573(14) Uani 1 1 d . . . . .
H6A H 0.7576 0.7702 0.6229 0.086 Uiso 1 1 calc R U . . .
H6B H 0.7947 0.7541 0.5560 0.086 Uiso 1 1 calc R U . . .
H6C H 0.7870 0.8056 0.5715 0.086 Uiso 1 1 calc R U . . .
C7 C 0.84675(19) 0.91432(15) 0.7039(3) 0.0457(11) Uani 1 1 d . . . . .
H7A H 0.8261 0.9199 0.7496 0.068 Uiso 1 1 calc R U . . .
H7B H 0.8728 0.9372 0.7000 0.068 Uiso 1 1 calc R U . . .
H7C H 0.8630 0.8854 0.7088 0.068 Uiso 1 1 calc R U . . .
C8 C 0.7926(3) 0.97529(18) 0.5921(4) 0.075(2) Uani 1 1 d . . . . .
H8A H 0.7717 0.9775 0.5448 0.112 Uiso 1 1 calc R U . . .
H8B H 0.8247 0.9907 0.5844 0.112 Uiso 1 1 calc R U . . .
H8C H 0.7747 0.9888 0.6354 0.112 Uiso 1 1 calc R U . . .
C9 C 0.8471(2) 0.8972(2) 0.5323(3) 0.0594(14) Uani 1 1 d . . . . .
H9A H 0.8445 0.8652 0.5257 0.089 Uiso 1 1 calc R U . . .
H9B H 0.8824 0.9051 0.5443 0.089 Uiso 1 1 calc R U . . .
H9C H 0.8362 0.9119 0.4844 0.089 Uiso 1 1 calc R U . . .
C10 C 0.6595(2) 0.93093(19) 0.5654(3) 0.0566(14) Uani 1 1 d . . . . .
H10A H 0.6376 0.9247 0.6095 0.085 Uiso 1 1 calc R U . . .
H10B H 0.6388 0.9328 0.5179 0.085 Uiso 1 1 calc R U . . .
H10C H 0.6771 0.9589 0.5741 0.085 Uiso 1 1 calc R U . . .
C12 C 0.6720(3) 0.8325(2) 0.5458(4) 0.085(2) Uani 1 1 d . . . . .
H12A H 0.6930 0.8109 0.5191 0.128 Uiso 1 1 calc R U . . .
H12B H 0.6408 0.8375 0.5158 0.128 Uiso 1 1 calc R U . . .
H12C H 0.6637 0.8214 0.5975 0.128 Uiso 1 1 calc R U . . .
C14 C 0.65993(19) 0.8648(2) 0.9803(3) 0.0578(14) Uani 1 1 d . . . . .
H14A H 0.6599 0.8921 1.0107 0.087 Uiso 1 1 calc R U . . .
H14B H 0.6507 0.8401 1.0137 0.087 Uiso 1 1 calc R U . . .
H14C H 0.6354 0.8673 0.9374 0.087 Uiso 1 1 calc R U . . .
C16 C 0.6959(2) 0.9660(2) 0.9363(3) 0.0595(14) Uani 1 1 d . . . . .
H16A H 0.6615 0.9549 0.9265 0.089 Uiso 1 1 calc R U . . .
H16B H 0.6962 0.9981 0.9302 0.089 Uiso 1 1 calc R U . . .
H16C H 0.7067 0.9583 0.9892 0.089 Uiso 1 1 calc R U . . .
C17 C 0.7221(2) 0.96797(16) 0.7718(3) 0.0584(14) Uani 1 1 d . . . . .
H17A H 0.7344 0.9506 0.7280 0.088 Uiso 1 1 calc R U . . .
H17B H 0.7371 0.9975 0.7702 0.088 Uiso 1 1 calc R U . . .
H17C H 0.6852 0.9703 0.7683 0.088 Uiso 1 1 calc R U . . .
C18 C 0.8043(2) 0.9628(2) 0.8964(4) 0.075(2) Uani 1 1 d . . . . .
H18A H 0.8150 0.9487 0.9451 0.113 Uiso 1 1 calc R U . . .
H18B H 0.8018 0.9947 0.9041 0.113 Uiso 1 1 calc R U . . .
H18C H 0.8293 0.9566 0.8563 0.113 Uiso 1 1 calc R U . . .
C23 C 0.6249(2) 0.88345(17) 0.7586(3) 0.0498(11) Uiso 1 1 d . . . . .
H23A H 0.6371 0.8888 0.8117 0.075 Uiso 0.5 1 calc R U P A 1
H23B H 0.5920 0.8978 0.7508 0.075 Uiso 0.5 1 calc R U P A 1
H23C H 0.6492 0.8955 0.7218 0.075 Uiso 0.5 1 calc R U P A 1
H23D H 0.6420 0.8952 0.8050 0.075 Uiso 0.5 1 calc R U P A 2
H23E H 0.5916 0.8973 0.7524 0.075 Uiso 0.5 1 calc R U P A 2
H23F H 0.6453 0.8898 0.7129 0.075 Uiso 0.5 1 calc R U P A 2
C25 C 0.5530(2) 0.99165(19) 0.8908(3) 0.0598(13) Uiso 1 1 d . . . . .
H25A H 0.5686 1.0119 0.9292 0.072 Uiso 1 1 calc R U . . .
H25B H 0.5775 0.9859 0.8493 0.072 Uiso 1 1 calc R U . . .
C26 C 0.5374(2) 0.9492(2) 0.9292(4) 0.0632(14) Uiso 1 1 d . . . . .
H26A H 0.5650 0.9272 0.9286 0.076 Uiso 1 1 calc R U . . .
H26B H 0.5268 0.9541 0.9833 0.076 Uiso 1 1 calc R U . . .
C27 C 0.4933(3) 0.9351(2) 0.8783(4) 0.0704(16) Uiso 1 1 d . . . . .
H27A H 0.5050 0.9203 0.8307 0.085 Uiso 1 1 calc R U . . .
H27B H 0.4704 0.9150 0.9064 0.085 Uiso 1 1 calc R U . . .
C28 C 0.4679(2) 0.9776(2) 0.8599(4) 0.0624(14) Uiso 1 1 d . . . . .
H28A H 0.4505 0.9761 0.8087 0.075 Uiso 1 1 calc R U . . .
H28B H 0.4426 0.9848 0.8997 0.075 Uiso 1 1 calc R U . . .
C29 C 0.4696(3) 1.1310(3) 0.5741(4) 0.0822(19) Uiso 1 1 d . . . . .
H29A H 0.4328 1.1372 0.5729 0.099 Uiso 1 1 calc R U . . .
H29B H 0.4751 1.1002 0.5575 0.099 Uiso 1 1 calc R U . . .
C30 C 0.4971(6) 1.1623(4) 0.5227(8) 0.155(5) Uiso 1 1 d . . . . .
H30A H 0.5294 1.1493 0.5053 0.187 Uiso 1 1 calc R U . . .
H30B H 0.4762 1.1700 0.4766 0.187 Uiso 1 1 calc R U . . .
C31 C 0.5060(4) 1.1992(3) 0.5689(5) 0.106(3) Uiso 1 1 d . . . . .
H31A H 0.4779 1.2206 0.5632 0.127 Uiso 1 1 calc R U . . .
H31B H 0.5379 1.2139 0.5541 0.127 Uiso 1 1 calc R U . . .
C32 C 0.5096(4) 1.1829(3) 0.6495(6) 0.111(3) Uiso 1 1 d . . . . .
H32A H 0.5452 1.1828 0.6682 0.134 Uiso 1 1 calc R U . . .
H32B H 0.4893 1.2015 0.6845 0.134 Uiso 1 1 calc R U . . .
C33 C 0.6332(3) 1.0824(2) 0.7920(4) 0.0696(16) Uiso 1 1 d . . . . .
H33A H 0.6395 1.0597 0.8322 0.083 Uiso 1 1 calc R U . . .
H33B H 0.6181 1.1085 0.8171 0.083 Uiso 1 1 calc R U . . .
C34 C 0.6806(3) 1.0943(2) 0.7545(4) 0.0740(18) Uiso 1 1 d . . . . .
H34C H 0.7101 1.0827 0.7842 0.089 Uiso 0.5 1 calc R U P C 2
H34D H 0.6839 1.1267 0.7503 0.089 Uiso 0.5 1 calc R U P C 2
H34A H 0.6955 1.1211 0.7783 0.089 Uiso 0.5 1 calc R U P D 1
H34B H 0.7055 1.0700 0.7581 0.089 Uiso 0.5 1 calc R U P D 1
C11A C 0.7401(4) 0.9016(4) 0.4551(6) 0.044(2) Uiso 0.5 1 d . . P E 1
H11A H 0.7546 0.9312 0.4595 0.065 Uiso 0.5 1 calc R U P E 1
H11B H 0.7146 0.9011 0.4132 0.065 Uiso 0.5 1 calc R U P E 1
H11C H 0.7669 0.8804 0.4437 0.065 Uiso 0.5 1 calc R U P E 1
C13A C 0.7705(4) 0.8779(4) 1.0267(6) 0.044(2) Uiso 0.5 1 d . . P F 1
H13A H 0.8052 0.8680 1.0182 0.066 Uiso 0.5 1 calc R U P F 1
H13B H 0.7587 0.8665 1.0765 0.066 Uiso 0.5 1 calc R U P F 1
H13C H 0.7695 0.9101 1.0274 0.066 Uiso 0.5 1 calc R U P F 1
C15A C 0.7340(3) 0.8015(3) 0.9342(5) 0.0379(18) Uiso 0.5 1 d . . P F 1
H15A H 0.7036 0.7877 0.9120 0.057 Uiso 0.5 1 calc R U P F 1
H15B H 0.7408 0.7894 0.9860 0.057 Uiso 0.5 1 calc R U P F 1
H15C H 0.7629 0.7955 0.9008 0.057 Uiso 0.5 1 calc R U P F 1
C19A C 0.6294(4) 0.7108(3) 0.8147(6) 0.048(2) Uiso 0.5 1 d . . P A 1
H19A H 0.6371 0.7171 0.8694 0.071 Uiso 0.5 1 calc R U P A 1
H19B H 0.6312 0.6790 0.8059 0.071 Uiso 0.5 1 calc R U P A 1
H19C H 0.5953 0.7214 0.8016 0.071 Uiso 0.5 1 calc R U P A 1
C20A C 0.7387(4) 0.7160(3) 0.7873(6) 0.042(2) Uiso 0.5 1 d . . P A 1
H20A H 0.7665 0.7352 0.7716 0.063 Uiso 0.5 1 calc R U P A 1
H20B H 0.7434 0.6866 0.7649 0.063 Uiso 0.5 1 calc R U P A 1
H20C H 0.7385 0.7137 0.8440 0.063 Uiso 0.5 1 calc R U P A 1
C21A C 0.6639(4) 0.7174(4) 0.6513(6) 0.051(2) Uiso 0.5 1 d . . P A 1
H21A H 0.6301 0.7267 0.6338 0.077 Uiso 0.5 1 calc R U P A 1
H21B H 0.6657 0.6852 0.6522 0.077 Uiso 0.5 1 calc R U P A 1
H21C H 0.6893 0.7289 0.6155 0.077 Uiso 0.5 1 calc R U P A 1
C22A C 0.5711(4) 0.8182(3) 0.6627(5) 0.0411(19) Uiso 0.5 1 d . . P A 1
H22A H 0.5842 0.8313 0.6151 0.062 Uiso 0.5 1 calc R U P A 1
H22B H 0.5393 0.8326 0.6764 0.062 Uiso 0.5 1 calc R U P A 1
H22C H 0.5650 0.7867 0.6542 0.062 Uiso 0.5 1 calc R U P A 1
C24A C 0.5810(4) 0.8086(3) 0.8302(6) 0.041(2) Uiso 0.5 1 d . . P A 1
H24A H 0.5571 0.7852 0.8155 0.061 Uiso 0.5 1 calc R U P A 1
H24B H 0.5623 0.8340 0.8498 0.061 Uiso 0.5 1 calc R U P A 1
H24C H 0.6042 0.7977 0.8708 0.061 Uiso 0.5 1 calc R U P A 1
C35A C 0.6667(6) 1.1016(5) 0.6817(8) 0.077(4) Uiso 0.5 1 d . . P G 1
H35A H 0.6927 1.0897 0.6468 0.092 Uiso 0.5 1 calc R U P G 1
H35B H 0.6643 1.1337 0.6726 0.092 Uiso 0.5 1 calc R U P G 1
C36A C 0.6170(6) 1.0807(5) 0.6633(8) 0.074(3) Uiso 0.5 1 d . . P G 1
H36B H 0.5932 1.1024 0.6403 0.089 Uiso 0.5 1 calc R U P G 1
H36A H 0.6212 1.0560 0.6265 0.089 Uiso 0.5 1 calc R U P G 1
C37A C 0.8683(6) 0.9506(5) 0.2878(9) 0.083(4) Uiso 0.5 1 d . . P B 1
H37C H 0.8560 0.9776 0.2615 0.100 Uiso 0.5 1 calc R U P B 1
H37D H 0.8799 0.9583 0.3408 0.100 Uiso 0.5 1 calc R U P B 1
C38A C 0.8271(6) 0.9168(5) 0.2905(8) 0.056(4) Uiso 0.5 1 d . . P B 1
H38A H 0.7960 0.9286 0.3142 0.067 Uiso 0.5 1 calc R U P B 1
H38B H 0.8381 0.8899 0.3185 0.067 Uiso 0.5 1 calc R U P B 1
C39A C 0.8198(4) 0.9084(4) 0.2023(6) 0.045(2) Uiso 0.5 1 d . . P B 1
H39A H 0.8072 0.8782 0.1926 0.054 Uiso 0.5 1 calc R U P B 1
H39B H 0.7954 0.9296 0.1793 0.054 Uiso 0.5 1 calc R U P B 1
C40A C 0.8707(4) 0.9144(4) 0.1697(6) 0.052(2) Uiso 0.5 1 d . . P B 1
H40A H 0.8706 0.9362 0.1269 0.062 Uiso 0.5 1 calc R U P B 1
H40B H 0.8853 0.8863 0.1515 0.062 Uiso 0.5 1 calc R U P B 1
C41A C 1.0014(11) 0.8706(10) 0.4321(17) 0.158(10) Uiso 0.5 1 d . . P B 1
H41C H 0.9685 0.8760 0.4570 0.189 Uiso 0.5 1 calc R U P B 1
H41D H 1.0251 0.8949 0.4448 0.189 Uiso 0.5 1 calc R U P B 1
C42A C 1.0236(5) 0.8250(4) 0.4543(8) 0.058(3) Uiso 0.5 1 d . . P B 1
H42A H 1.0592 0.8223 0.4375 0.070 Uiso 0.5 1 calc R U P B 1
H42B H 1.0223 0.8201 0.5110 0.070 Uiso 0.5 1 calc R U P B 1
C43A C 0.9941(6) 0.7967(5) 0.4165(9) 0.076(4) Uiso 0.5 1 d . . P B 1
H43C H 0.9610 0.7930 0.4419 0.091 Uiso 0.5 1 calc R U P B 1
H43D H 1.0105 0.7675 0.4110 0.091 Uiso 0.5 1 calc R U P B 1
C44A C 0.9887(5) 0.8204(4) 0.3380(7) 0.061(3) Uiso 0.5 1 d . . P B 1
H44A H 1.0140 0.8090 0.3014 0.073 Uiso 0.5 1 calc R U P B 1
H44B H 0.9545 0.8151 0.3155 0.073 Uiso 0.5 1 calc R U P B 1
C45A C 0.9429(9) 0.9979(8) 0.4157(14) 0.127(3) Uiso 0.5 1 d . . P B 1
H45A H 0.9330 0.9735 0.4505 0.153 Uiso 0.5 1 calc R U P B 1
H45B H 0.9159 1.0022 0.3761 0.153 Uiso 0.5 1 calc R U P B 1
C46A C 0.9517(9) 1.0395(7) 0.4612(13) 0.127(3) Uiso 0.5 1 d . . P B 1
H46A H 0.9707 1.0342 0.5102 0.153 Uiso 0.5 1 calc R U P B 1
H46B H 0.9198 1.0553 0.4719 0.153 Uiso 0.5 1 calc R U P B 1
C47A C 0.9875(9) 1.0659(8) 0.3935(15) 0.127(3) Uiso 0.5 1 d . . P B 1
H47A H 1.0045 1.0927 0.4136 0.153 Uiso 0.5 1 calc R U P B 1
H47B H 0.9688 1.0722 0.3446 0.153 Uiso 0.5 1 calc R U P B 1
C48A C 1.0272(9) 1.0210(7) 0.3875(14) 0.127(3) Uiso 0.5 1 d . . P B 1
H48A H 1.0498 1.0231 0.3423 0.153 Uiso 0.5 1 calc R U P B 1
H48B H 1.0479 1.0171 0.4354 0.153 Uiso 0.5 1 calc R U P B 1
C11B C 0.7257(4) 0.8843(4) 0.4558(6) 0.045(2) Uiso 0.5 1 d . . P E 2
H11D H 0.7413 0.9125 0.4423 0.068 Uiso 0.5 1 calc R U P E 2
H11E H 0.6958 0.8794 0.4227 0.068 Uiso 0.5 1 calc R U P E 2
H11F H 0.7501 0.8604 0.4479 0.068 Uiso 0.5 1 calc R U P E 2
C13B C 0.7666(4) 0.8558(4) 1.0228(6) 0.052(2) Uiso 0.5 1 d . . P F 2
H13D H 0.7993 0.8431 1.0087 0.077 Uiso 0.5 1 calc R U P F 2
H13E H 0.7518 0.8384 1.0646 0.077 Uiso 0.5 1 calc R U P F 2
H13F H 0.7716 0.8862 1.0404 0.077 Uiso 0.5 1 calc R U P F 2
C15B C 0.7234(3) 0.7886(3) 0.9114(5) 0.0363(18) Uiso 0.5 1 d . . P F 2
H15D H 0.6930 0.7825 0.8799 0.055 Uiso 0.5 1 calc R U P F 2
H15E H 0.7227 0.7709 0.9589 0.055 Uiso 0.5 1 calc R U P F 2
H15F H 0.7536 0.7812 0.8818 0.055 Uiso 0.5 1 calc R U P F 2
C19B C 0.6220(4) 0.7130(3) 0.7728(6) 0.043(2) Uiso 0.5 1 d . . P A 2
H19D H 0.6269 0.7186 0.8284 0.065 Uiso 0.5 1 calc R U P A 2
H19E H 0.6238 0.6813 0.7630 0.065 Uiso 0.5 1 calc R U P A 2
H19F H 0.5888 0.7241 0.7561 0.065 Uiso 0.5 1 calc R U P A 2
C20B C 0.7326(3) 0.7144(3) 0.7515(5) 0.0335(16) Uiso 0.5 1 d . . P A 2
H20D H 0.7619 0.7319 0.7361 0.050 Uiso 0.5 1 calc R U P A 2
H20E H 0.7347 0.6850 0.7283 0.050 Uiso 0.5 1 calc R U P A 2
H20F H 0.7322 0.7117 0.8081 0.050 Uiso 0.5 1 calc R U P A 2
C21B C 0.6620(4) 0.7249(3) 0.6139(6) 0.044(2) Uiso 0.5 1 d . . P A 2
H21D H 0.6316 0.7397 0.5933 0.065 Uiso 0.5 1 calc R U P A 2
H21E H 0.6571 0.6930 0.6116 0.065 Uiso 0.5 1 calc R U P A 2
H21F H 0.6913 0.7331 0.5829 0.065 Uiso 0.5 1 calc R U P A 2
C22B C 0.5668(4) 0.8026(4) 0.6943(7) 0.055(3) Uiso 0.5 1 d . . P A 2
H22D H 0.5765 0.8137 0.6433 0.083 Uiso 0.5 1 calc R U P A 2
H22E H 0.5340 0.8151 0.7084 0.083 Uiso 0.5 1 calc R U P A 2
H22F H 0.5641 0.7704 0.6923 0.083 Uiso 0.5 1 calc R U P A 2
C24B C 0.5851(4) 0.8056(3) 0.8624(6) 0.042(2) Uiso 0.5 1 d . . P A 2
H24D H 0.5646 0.7790 0.8557 0.063 Uiso 0.5 1 calc R U P A 2
H24E H 0.5633 0.8301 0.8775 0.063 Uiso 0.5 1 calc R U P A 2
H24F H 0.6109 0.8005 0.9030 0.063 Uiso 0.5 1 calc R U P A 2
C35B C 0.6771(4) 1.0728(4) 0.6724(7) 0.058(3) Uiso 0.5 1 d . . P G 2
H35C H 0.6839 1.0950 0.6319 0.069 Uiso 0.5 1 calc R U P G 2
H35D H 0.7025 1.0489 0.6681 0.069 Uiso 0.5 1 calc R U P G 2
C36B C 0.6308(4) 1.0566(4) 0.6630(7) 0.058(3) Uiso 0.5 1 d . . P G 2
H36C H 0.6327 1.0244 0.6544 0.070 Uiso 0.5 1 calc R U P G 2
H36D H 0.6143 1.0701 0.6169 0.070 Uiso 0.5 1 calc R U P G 2
C37B C 0.8729(4) 0.9091(4) 0.3044(7) 0.057(3) Uiso 0.5 1 d . . P B 2
H37A H 0.8863 0.8790 0.3136 0.069 Uiso 0.5 1 calc R U P B 2
H37B H 0.8773 0.9271 0.3519 0.069 Uiso 0.5 1 calc R U P B 2
C38B C 0.8201(5) 0.9086(5) 0.2761(9) 0.055(4) Uiso 0.5 1 d . . P B 2
H38C H 0.8083 0.8780 0.2681 0.066 Uiso 0.5 1 calc R U P B 2
H38D H 0.7978 0.9232 0.3137 0.066 Uiso 0.5 1 calc R U P B 2
C39B C 0.8199(8) 0.9302(7) 0.2098(12) 0.111(6) Uiso 0.5 1 d . . P B 2
H39C H 0.7940 0.9537 0.2118 0.133 Uiso 0.5 1 calc R U P B 2
H39D H 0.8101 0.9098 0.1675 0.133 Uiso 0.5 1 calc R U P B 2
C40B C 0.8687(6) 0.9499(6) 0.1921(10) 0.092(4) Uiso 0.5 1 d . . P B 2
H40C H 0.8743 0.9478 0.1356 0.111 Uiso 0.5 1 calc R U P B 2
H40D H 0.8680 0.9815 0.2061 0.111 Uiso 0.5 1 calc R U P B 2
C41B C 1.0397(5) 0.8662(5) 0.4121(8) 0.071(3) Uiso 0.5 1 d . . P B 2
H41A H 1.0600 0.8885 0.4408 0.085 Uiso 0.5 1 calc R U P B 2
H41B H 1.0613 0.8502 0.3750 0.085 Uiso 0.5 1 calc R U P B 2
C42B C 1.0085(9) 0.8329(8) 0.4699(13) 0.106(7) Uiso 0.5 1 d . . P B 2
H42C H 1.0312 0.8122 0.4979 0.128 Uiso 0.5 1 calc R U P B 2
H42D H 0.9876 0.8492 0.5075 0.128 Uiso 0.5 1 calc R U P B 2
C43B C 0.9768(6) 0.8102(5) 0.4086(9) 0.077(4) Uiso 0.5 1 d . . P B 2
H43A H 0.9515 0.7896 0.4296 0.093 Uiso 0.5 1 calc R U P B 2
H43B H 0.9968 0.7961 0.3674 0.093 Uiso 0.5 1 calc R U P B 2
C44B C 0.9548(7) 0.8552(6) 0.3857(11) 0.096(5) Uiso 0.5 1 d . . P B 2
H44C H 0.9351 0.8527 0.3367 0.116 Uiso 0.5 1 calc R U P B 2
H44D H 0.9321 0.8660 0.4266 0.116 Uiso 0.5 1 calc R U P B 2
C45B C 0.9551(9) 1.0214(8) 0.3782(14) 0.127(3) Uiso 0.5 1 d . . P B -1
H45C H 0.9417 0.9951 0.4050 0.153 Uiso 0.5 1 calc R U P B -1
H45D H 0.9274 1.0395 0.3556 0.153 Uiso 0.5 1 calc R U P B -1
C46B C 1.0030(9) 1.0534(8) 0.4363(14) 0.127(3) Uiso 0.5 1 d . . P B -1
H46C H 0.9889 1.0694 0.4810 0.153 Uiso 0.5 1 calc R U P B -1
H46D H 1.0335 1.0363 0.4516 0.153 Uiso 0.5 1 calc R U P B -1
C47B C 1.0102(10) 1.0844(8) 0.3560(13) 0.127(3) Uiso 0.5 1 d . . P B -1
H47C H 0.9850 1.1085 0.3551 0.153 Uiso 0.5 1 calc R U P B -1
H47D H 1.0445 1.0977 0.3559 0.153 Uiso 0.5 1 calc R U P B -1
C48B C 1.0034(9) 1.0576(7) 0.2910(11) 0.127(3) Uiso 0.5 1 d . . P B -1
H48C H 1.0333 1.0590 0.2571 0.153 Uiso 0.5 1 calc R U P B -1
H48D H 0.9730 1.0666 0.2607 0.153 Uiso 0.5 1 calc R U P B -1

loop_
_atom_site_aniso_label
_atom_site_aniso_U_11
_atom_site_aniso_U_22
_atom_site_aniso_U_33
_atom_site_aniso_U_23
_atom_site_aniso_U_13
_atom_site_aniso_U_12
Gd1 0.02276(10) 0.02435(10) 0.03252(10) 0.00249(7) 0.00056(6) 0.00292(7)
K1 0.0375(7) 0.0365(7) 0.0804(11) 0.000 -0.0210(7) 0.000
K2 0.0296(7) 0.0578(10) 0.0984(14) 0.000 0.0035(7) 0.000
Si1 0.0246(5) 0.0703(9) 0.0441(7) 0.0179(6) 0.0050(5) 0.0127(5)
Si2 0.0306(5) 0.0305(6) 0.0570(7) -0.0011(5) 0.0025(5) 0.0066(4)
Si3 0.0562(8) 0.0363(6) 0.0343(6) 0.0087(5) 0.0153(5) 0.0083(5)
Si4 0.0593(8) 0.0608(8) 0.0317(6) -0.0048(5) -0.0078(5) 0.0325(7)
Si5 0.0372(6) 0.0939(11) 0.0337(6) 0.0243(7) 0.0096(5) 0.0184(7)
Si6 0.0425(7) 0.0497(7) 0.0408(6) -0.0175(5) 0.0118(5) -0.0077(6)
N1 0.0256(15) 0.0338(17) 0.0436(19) 0.0104(14) 0.0034(13) 0.0022(13)
N2 0.0441(19) 0.0335(17) 0.0262(15) -0.0025(13) 0.0018(13) 0.0111(15)
N3 0.0283(16) 0.047(2) 0.0277(15) 0.0002(14) 0.0035(12) 0.0019(14)
N4 0.0223(16) 0.0316(19) 0.098(3) -0.012(2) 0.0049(18) 0.0023(14)
C1 0.039(3) 0.111(5) 0.042(3) -0.008(3) -0.008(2) 0.015(3)
C2 0.029(2) 0.087(4) 0.054(3) 0.005(3) 0.001(2) 0.010(2)
C3 0.048(3) 0.130(6) 0.085(4) 0.067(4) 0.017(3) 0.035(4)
C4 0.041(3) 0.038(3) 0.104(5) 0.005(3) 0.009(3) 0.012(2)
C5 0.044(2) 0.049(3) 0.049(3) -0.002(2) 0.011(2) 0.009(2)
C6 0.050(3) 0.046(3) 0.076(4) -0.024(3) -0.011(3) 0.013(2)
C7 0.052(3) 0.040(2) 0.046(2) -0.0014(19) 0.012(2) -0.010(2)
C8 0.103(5) 0.046(3) 0.078(4) 0.031(3) 0.038(4) 0.014(3)
C9 0.069(3) 0.070(3) 0.040(2) 0.014(2) 0.022(2) 0.017(3)
C10 0.060(3) 0.064(3) 0.046(3) 0.010(2) 0.002(2) 0.035(3)
C12 0.077(4) 0.075(4) 0.101(5) -0.037(4) -0.057(4) 0.028(3)
C14 0.048(3) 0.082(4) 0.044(3) 0.018(3) 0.017(2) 0.012(3)
C16 0.053(3) 0.069(4) 0.056(3) -0.030(3) 0.015(2) -0.004(3)
C17 0.084(4) 0.035(2) 0.056(3) -0.003(2) 0.022(3) 0.005(2)
C18 0.054(3) 0.093(5) 0.079(4) -0.048(4) 0.023(3) -0.025(3)

loop_
_atom_type_symbol
_atom_type_description
_atom_type_scat_dispersion_real
_atom_type_scat_dispersion_imag
_atom_type_scat_source
C C 0.0033 0.0016 'International Tables Vol C Tables 4.2.6.8 and 6.1.1.4'
H H 0.0000 0.0000 'International Tables Vol C Tables 4.2.6.8 and 6.1.1.4'
Gd Gd -0.1653 3.9035 'International Tables Vol C Tables 4.2.6.8 and 6.1.1.4'
K K 0.2009 0.2494 'International Tables Vol C Tables 4.2.6.8 and 6.1.1.4'
N N 0.0061 0.0033 'International Tables Vol C Tables 4.2.6.8 and 6.1.1.4'
O O 0.0106 0.0060 'International Tables Vol C Tables 4.2.6.8 and 6.1.1.4'
Si Si 0.0817 0.0704 'International Tables Vol C Tables 4.2.6.8 and 6.1.1.4'

loop_
_geom_angle_atom_site_label_1
_geom_angle_atom_site_label_2
_geom_angle_atom_site_label_3
_geom_angle
_geom_angle_site_symmetry_1
_geom_angle_site_symmetry_3
_geom_angle_publ_flag
N3 Gd1 N4 102.69(14) . . ?
N3 Gd1 N1 110.33(12) . . ?
N4 Gd1 N1 115.65(13) . . ?
N3 Gd1 N2 113.91(12) . . ?
N4 Gd1 N2 110.37(15) . . ?
N1 Gd1 N2 104.25(12) . . ?
O2 K1 O2 86.1(2) . 2_656 ?
O2 K1 O3 95.19(15) . . ?
O2 K1 O3 92.45(15) 2_656 . ?
O2 K1 O3 92.45(15) . 2_656 ?
O2 K1 O3 95.19(15) 2_656 2_656 ?
O3 K1 O3 169.5(2) . 2_656 ?
O2 K1 O1 177.48(15) . . ?
O2 K1 O1 92.67(14) 2_656 . ?
O3 K1 O1 87.04(13) . . ?
O3 K1 O1 85.49(13) 2_656 . ?
O2 K1 O1 92.67(14) . 2_656 ?
O2 K1 O1 177.48(15) 2_656 2_656 ?
O3 K1 O1 85.49(13) . 2_656 ?
O3 K1 O1 87.04(13) 2_656 2_656 ?
O1 K1 O1 88.67(18) . 2_656 ?
O2 K1 C36A 75.6(3) . . ?
O2 K1 C36A 99.3(3) 2_656 . ?
O3 K1 C36A 21.3(3) . . ?
O3 K1 C36A 160.5(3) 2_656 . ?
O1 K1 C36A 106.8(3) . . ?
O1 K1 C36A 78.3(3) 2_656 . ?
O2 K1 C36A 99.3(3) . 2_656 ?
O2 K1 C36A 75.6(3) 2_656 2_656 ?
O3 K1 C36A 160.5(3) . 2_656 ?
O3 K1 C36A 21.3(3) 2_656 2_656 ?
O1 K1 C36A 78.3(3) . 2_656 ?
O1 K1 C36A 106.8(3) 2_656 2_656 ?
C36A K1 C36A 173.1(5) . 2_656 ?
O4A K2 O4A 179.5(5) . 2_755 ?
O5B K2 O5B 111.0(5) 2_755 . ?
O5B K2 O4B 94.9(3) 2_755 2_755 ?
O5B K2 O4B 85.3(3) . 2_755 ?
O5B K2 O4B 85.3(3) 2_755 . ?
O5B K2 O4B 94.9(3) . . ?
O4B K2 O4B 179.6(5) 2_755 . ?
O4A K2 O6B 87.2(4) . . ?
O4A K2 O6B 92.3(4) 2_755 . ?
O4A K2 O5A 86.8(4) . . ?
O4A K2 O5A 93.6(4) 2_755 . ?
O6B K2 O5A 112.7(4) . . ?
O4A K2 O5A 93.6(4) . 2_755 ?
O4A K2 O5A 86.8(4) 2_755 2_755 ?
O6B K2 O5A 169.2(4) . 2_755 ?
O5A K2 O5A 78.1(5) . 2_755 ?
O4A K2 O6A 95.6(4) . 2_755 ?
O4A K2 O6A 84.1(4) 2_755 2_755 ?
O6B K2 O6A 81.7(5) . 2_755 ?
O5A K2 O6A 165.5(3) . 2_755 ?
O5A K2 O6A 87.5(3) 2_755 2_755 ?
O4A K2 O6A 84.1(4) . . ?
O4A K2 O6A 95.6(4) 2_755 . ?
O6B K2 O6A 25.3(4) . . ?
O5A K2 O6A 87.5(3) . . ?
O5A K2 O6A 165.5(3) 2_755 . ?
O6A K2 O6A 107.0(5) 2_755 . ?
N1 Si1 C1 112.4(2) . . ?
N1 Si1 C3 113.4(3) . . ?
C1 Si1 C3 108.5(3) . . ?
N1 Si1 C2 114.9(2) . . ?
C1 Si1 C2 102.8(3) . . ?
C3 Si1 C2 103.9(3) . . ?
N1 Si2 C6 109.2(2) . . ?
N1 Si2 C5 115.6(2) . . ?
C6 Si2 C5 106.1(3) . . ?
N1 Si2 C4 114.7(2) . . ?
C6 Si2 C4 106.8(3) . . ?
C5 Si2 C4 103.8(2) . . ?
N2 Si3 C7 109.81(19) . . ?
N2 Si3 C9 116.1(2) . . ?
C7 Si3 C9 105.8(2) . . ?
N2 Si3 C8 114.5(3) . . ?
C7 Si3 C8 106.5(3) . . ?
C9 Si3 C8 103.3(3) . . ?
N2 Si4 C11B 121.0(4) . . ?
N2 Si4 C12 112.7(2) . . ?
C11B Si4 C12 92.4(4) . . ?
N2 Si4 C10 113.7(2) . . ?
C11B Si4 C10 106.9(4) . . ?
C12 Si4 C10 107.7(3) . . ?
N2 Si4 C11A 110.1(3) . . ?
C12 Si4 C11A 110.9(4) . . ?
C10 Si4 C11A 101.2(3) . . ?
C15A Si5 N3 114.4(3) . . ?
N3 Si5 C13B 122.1(4) . . ?
C15A Si5 C14 107.9(4) . . ?
N3 Si5 C14 115.1(2) . . ?
C13B Si5 C14 105.3(4) . . ?
C15A Si5 C13A 107.5(5) . . ?
N3 Si5 C13A 108.6(3) . . ?
C14 Si5 C13A 102.4(4) . . ?
N3 Si5 C15B 107.1(3) . . ?
C13B Si5 C15B 102.2(5) . . ?
C14 Si5 C15B 102.7(3) . . ?
N3 Si6 C17 111.9(2) . . ?
N3 Si6 C18 114.3(3) . . ?
C17 Si6 C18 107.9(3) . . ?
N3 Si6 C16 116.0(2) . . ?
C17 Si6 C16 102.5(3) . . ?
C18 Si6 C16 103.1(2) . . ?
N4 Si7 C20A 115.4(4) . . ?
N4 Si7 C21A 105.7(4) . . ?
C20A Si7 C21A 108.1(5) . . ?
N4 Si7 C19A 119.8(4) . . ?
C20A Si7 C19A 102.6(5) . . ?
C21A Si7 C19A 104.4(5) . . ?
N4 Si8 C23 113.7(2) . . ?
N4 Si8 C22A 120.8(4) . . ?
C23 Si8 C22A 107.0(4) . . ?
N4 Si8 C24A 109.5(4) . . ?
C23 Si8 C24A 101.5(4) . . ?
C22A Si8 C24A 102.1(5) . . ?
N4 Si5A C24B 123.5(4) . . ?
N4 Si5A C22B 109.2(4) . . ?
C24B Si5A C22B 102.4(5) . . ?
N4 Si5A C23 104.4(2) . . ?
C24B Si5A C23 110.5(4) . . ?
C22B Si5A C23 105.8(4) . . ?
N4 Si6A C20B 109.1(3) . . ?
N4 Si6A C21B 121.1(4) . . ?
C20B Si6A C21B 107.2(4) . . ?
N4 Si6A C19B 110.1(3) . . ?
C20B Si6A C19B 103.3(4) . . ?
C21B Si6A C19B 104.5(4) . . ?
C25 O1 C28 109.6(4) . . ?
C25 O1 K1 126.6(3) . . ?
C28 O1 K1 116.9(3) . . ?
C29 O2 C32 108.6(6) . . ?
C29 O2 K1 122.8(5) . . ?
C32 O2 K1 127.9(5) . . ?
C36A O3 C33 107.5(7) . . ?
C33 O3 C36B 107.7(6) . . ?
C36A O3 K1 113.7(7) . . ?
C33 O3 K1 119.6(4) . . ?
C36B O3 K1 130.8(5) . . ?
C37A O4A C40A 102.6(12) . . ?
C37A O4A K2 139.4(12) . . ?
C40A O4A K2 116.5(7) . . ?
C44A O5A C41A 106.9(15) . . ?
C44A O5A K2 132.6(8) . . ?
C41A O5A K2 120.5(15) . . ?
O6B O6A C48A 64.4(12) . . ?
O6B O6A C45B 69.3(13) . . ?
C48A O6A C45B 86.8(15) . . ?
O6B O6A C45A 108.9(15) . . ?
C48A O6A C45A 113.4(15) . . ?
C45B O6A C45A 41.1(12) . . ?
O6B O6A K2 73.7(9) . . ?
C48A O6A K2 117.7(12) . . ?
C45B O6A K2 119.1(11) . . ?
C45A O6A K2 122.8(11) . . ?
C40B O4B C37B 105.5(13) . . ?
C40B O4B K2 145.9(13) . . ?
C37B O4B K2 105.6(7) . . ?
C44B O5B C41B 109.3(11) . . ?
C44B O5B K2 120.1(10) . . ?
C41B O5B K2 121.4(8) . . ?
O6A O6B C48A 63.9(13) . . ?
O6A O6B C45B 62.0(13) . . ?
C48A O6B C45B 83.4(16) . . ?
O6A O6B C48B 149.8(17) . . ?
C48A O6B C48B 92.6(16) . . ?
C45B O6B C48B 98.4(16) . . ?
O6A O6B K2 81.0(10) . . ?
C48A O6B K2 122.2(13) . . ?
C45B O6B K2 119.7(13) . . ?
C48B O6B K2 129.1(12) . . ?
Si2 N1 Si1 116.23(19) . . ?
Si2 N1 Gd1 116.96(17) . . ?
Si1 N1 Gd1 126.80(19) . . ?
Si3 N2 Si4 115.7(2) . . ?
Si3 N2 Gd1 117.89(17) . . ?
Si4 N2 Gd1 126.4(2) . . ?
Si6 N3 Si5 116.6(2) . . ?
Si6 N3 Gd1 126.98(17) . . ?
Si5 N3 Gd1 116.38(19) . . ?
Si6A N4 Si5A 113.7(2) . . ?
Si8 N4 Si7 120.7(2) . . ?
Si6A N4 Gd1 125.76(19) . . ?
Si8 N4 Gd1 115.3(2) . . ?
Si5A N4 Gd1 120.5(2) . . ?
Si7 N4 Gd1 123.63(19) . . ?
O1 C25 C26 105.5(5) . . ?
C27 C26 C25 101.6(5) . . ?
C28 C27 C26 102.7(5) . . ?
O1 C28 C27 105.9(5) . . ?
O2 C29 C30 105.1(8) . . ?
C31 C30 C29 104.6(11) . . ?
C30 C31 C32 106.0(10) . . ?
O2 C32 C31 104.6(8) . . ?
O3 C33 C34 107.4(6) . . ?
C35A C34 C33 103.5(9) . . ?
C33 C34 C35B 104.9(7) . . ?
C34 C35A C36A 111.3(12) . . ?
O3 C36A C35A 104.7(11) . . ?
O4A C37A C38A 106.0(14) . . ?
C37A C38A C39A 99.3(11) . . ?
C40A C39A C38A 104.6(9) . . ?
C39A C40A O4A 98.7(8) . . ?
O5A C41A C42A 98.7(18) . . ?
C43A C42A C41A 103.9(16) . . ?
C42A C43A C44A 100.0(12) . . ?
O5A C44A C43A 108.7(11) . . ?
C45B C45A O6A 65(2) . . ?
C45B C45A C46A 72(2) . . ?
O6A C45A C46A 105.4(18) . . ?
C46B C46A C45A 102.8(19) . . ?
C46B C46A C45B 76.5(17) . . ?
C45A C46A C45B 39.2(12) . . ?
C46B C46A C47A 32.5(11) . . ?
C45A C46A C47A 96.9(18) . . ?
C45B C46A C47A 59.5(14) . . ?
C46B C47A C47B 118(4) . . ?
C46B C47A C45B 91(3) . . ?
C47B C47A C45B 131(3) . . ?
C46B C47A C46A 60(2) . . ?
C47B C47A C46A 174(3) . . ?
C45B C47A C46A 54.9(13) . . ?
C46B C47A C48A 57(2) . . ?
C47B C47A C48A 92(2) . . ?
C45B C47A C48A 69.6(15) . . ?
C46A C47A C48A 90.8(17) . . ?
C46B C47A C48B 127(3) . . ?
C47B C47A C48B 48.8(18) . . ?
C45B C47A C48B 81.8(16) . . ?
C46A C47A C48B 136.7(19) . . ?
C48A C47A C48B 71.7(14) . . ?
O6A C48A O6B 51.7(11) . . ?
O6A C48A C46B 104.9(19) . . ?
O6B C48A C46B 110(2) . . ?
O6A C48A C47A 99.9(17) . . ?
O6B C48A C47A 82.0(16) . . ?
C46B C48A C47A 32.2(11) . . ?
O6A C48A C45B 47.4(11) . . ?
O6B C48A C45B 50.8(12) . . ?
C46B C48A C45B 66.2(15) . . ?
C47A C48A C45B 52.6(12) . . ?
C36B C35B C34 107.9(9) . . ?
C35B C36B O3 110.1(9) . . ?
C38B C37B O4B 97.6(9) . . ?
C39B C38B C37B 106.0(14) . . ?
C38B C39B C40B 113.2(17) . . ?
O4B C40B C39B 112.6(17) . . ?
O5B C41B C42B 94.6(12) . . ?
C43B C42B C41B 97.7(15) . . ?
C42B C43B C44B 88.7(15) . . ?
O5B C44B C43B 108.0(14) . . ?
C45A C45B O6A 74(2) . . ?
C45A C45B O6B 121(3) . . ?
O6A C45B O6B 48.8(10) . . ?
C45A C45B C46A 69(2) . . ?
O6A C45B C46A 107.7(18) . . ?
O6B C45B C46A 135(2) . . ?
C45A C45B C47A 131(3) . . ?
O6A C45B C47A 103.6(17) . . ?
O6B C45B C47A 82.5(16) . . ?
C46A C45B C47A 65.6(15) . . ?
C45A C45B C46B 104(2) . . ?
O6A C45B C46B 84.7(15) . . ?
O6B C45B C46B 86.3(15) . . ?
C46A C45B C46B 50.6(12) . . ?
C47A C45B C46B 29.4(10) . . ?
C45A C45B C48A 105(3) . . ?
O6A C45B C48A 45.8(10) . . ?
O6B C45B C48A 45.8(11) . . ?
C46A C45B C48A 89.8(16) . . ?
C47A C45B C48A 57.8(13) . . ?
C46B C45B C48A 45.0(11) . . ?
C47A C46B C48A 91(3) . . ?
C47A C46B C46A 87(3) . . ?
C48A C46B C46A 113(2) . . ?
C47A C46B C47B 34(2) . . ?
C48A C46B C47B 81.2(17) . . ?
C46A C46B C47B 121(2) . . ?
C47A C46B C45B 60(2) . . ?
C48A C46B C45B 68.8(15) . . ?
C46A C46B C45B 52.9(13) . . ?
C47B C46B C45B 86.2(16) . . ?
C47A C47B C48B 97(3) . . ?
C47A C47B C46B 28.9(18) . . ?
C48B C47B C46B 108.5(19) . . ?
C47B C48B O6B 104.6(18) . . ?

loop_
_geom_bond_atom_site_label_1
_geom_bond_atom_site_label_2
_geom_bond_distance
_geom_bond_site_symmetry_2
_geom_bond_publ_flag
Gd1 N3 2.349(3) . ?
Gd1 N4 2.354(4) . ?
Gd1 N1 2.360(3) . ?
Gd1 N2 2.364(3) . ?
K1 O2 2.662(5) . ?
K1 O2 2.662(5) 2_656 ?
K1 O3 2.671(5) . ?
K1 O3 2.671(5) 2_656 ?
K1 O1 2.706(4) . ?
K1 O1 2.706(4) 2_656 ?
K1 C36A 3.462(15) . ?
K1 C36A 3.462(15) 2_656 ?
K2 O4A 2.596(12) . ?
K2 O4A 2.596(12) 2_755 ?
K2 O5B 2.651(10) 2_755 ?
K2 O5B 2.651(10) . ?
K2 O4B 2.679(12) 2_755 ?
K2 O4B 2.679(12) . ?
K2 O6B 2.693(16) . ?
K2 O5A 2.730(11) . ?
K2 O5A 2.730(11) 2_755 ?
K2 O6A 2.772(11) 2_755 ?
K2 O6A 2.772(11) . ?
Si1 N1 1.725(4) . ?
Si1 C1 1.866(6) . ?
Si1 C3 1.877(6) . ?
Si1 C2 1.883(5) . ?
Si2 N1 1.715(4) . ?
Si2 C6 1.866(5) . ?
Si2 C5 1.881(5) . ?
Si2 C4 1.894(5) . ?
Si3 N2 1.719(4) . ?
Si3 C7 1.874(5) . ?
Si3 C9 1.891(5) . ?
Si3 C8 1.895(5) . ?
Si4 N2 1.724(4) . ?
Si4 C11B 1.795(10) . ?
Si4 C12 1.862(7) . ?
Si4 C10 1.887(5) . ?
Si4 C11A 2.009(10) . ?
Si5 C15A 1.655(9) . ?
Si5 N3 1.721(4) . ?
Si5 C13B 1.780(11) . ?
Si5 C14 1.887(5) . ?
Si5 C13A 2.015(10) . ?
Si5 C15B 2.087(9) . ?
Si6 N3 1.720(4) . ?
Si6 C17 1.867(6) . ?
Si6 C18 1.888(6) . ?
Si6 C16 1.890(5) . ?
Si7 N4 1.759(5) . ?
Si7 C20A 1.875(10) . ?
Si7 C21A 1.886(11) . ?
Si7 C19A 1.889(10) . ?
Si8 N4 1.737(4) . ?
Si8 C23 1.790(6) . ?
Si8 C22A 1.862(9) . ?
Si8 C24A 1.883(10) . ?
Si5A N4 1.757(4) . ?
Si5A C24B 1.864(11) . ?
Si5A C22B 1.901(12) . ?
Si5A C23 1.978(6) . ?
Si6A N4 1.735(4) . ?
Si6A C20B 1.871(9) . ?
Si6A C21B 1.871(10) . ?
Si6A C19B 1.890(10) . ?
O1 C25 1.429(7) . ?
O1 C28 1.436(7) . ?
O2 C29 1.349(9) . ?
O2 C32 1.472(11) . ?
O3 C36A 1.376(15) . ?
O3 C33 1.420(8) . ?
O3 C36B 1.501(12) . ?
O4A C37A 1.193(18) . ?
O4A C40A 1.740(16) . ?
O5A C44A 1.350(16) . ?
O5A C41A 1.45(3) . ?
O6A O6B 1.199(17) . ?
O6A C48A 1.37(2) . ?
O6A C45B 1.41(3) . ?
O6A C45A 1.49(2) . ?
O4B C40B 1.085(18) . ?
O4B C37B 1.761(16) . ?
O5B C44B 1.40(2) . ?
O5B C41B 1.433(17) . ?
O6B C48A 1.38(2) . ?
O6B C45B 1.49(3) . ?
O6B C48B 1.51(2) . ?
C25 C26 1.511(8) . ?
C26 C27 1.509(9) . ?
C27 C28 1.488(9) . ?
C29 C30 1.496(15) . ?
C30 C31 1.395(14) . ?
C31 C32 1.476(12) . ?
C33 C34 1.464(9) . ?
C34 C35A 1.321(15) . ?
C34 C35B 1.562(13) . ?
C35A C36A 1.49(2) . ?
C37A C38A 1.50(2) . ?
C38A C39A 1.551(18) . ?
C39A C40A 1.477(15) . ?
C41A C42A 1.55(3) . ?
C42A C43A 1.33(2) . ?
C43A C44A 1.538(19) . ?
C45A C45B 1.02(3) . ?
C45A C46A 1.50(3) . ?
C46A C46B 1.49(3) . ?
C46A C45B 1.54(3) . ?
C46A C47A 1.71(3) . ?
C47A C46B 0.92(3) . ?
C47A C47B 1.05(3) . ?
C47A C45B 1.62(3) . ?
C47A C48A 1.72(3) . ?
C47A C48B 1.84(3) . ?
C48A C46B 1.45(3) . ?
C48A C45B 1.91(3) . ?
C35B C36B 1.327(16) . ?
C37B C38B 1.471(18) . ?
C38B C39B 1.32(2) . ?
C39B C40B 1.46(2) . ?
C41B C42B 1.65(3) . ?
C42B C43B 1.51(3) . ?
C43B C44B 1.53(2) . ?
C45B C46B 1.87(3) . ?
C46B C47B 1.69(3) . ?
C47B C48B 1.40(3) . ?
